data_2022263
loop_
_publ_author_name
'Zhao, Fang-Hua'
'Li, Shi-Yao'
'Guo, Wen-Yu'
'Zhao, Zi-Hao'
'Guo, Xiao-Wen'
'Li, Yu-Shuo'
'Fan, Sheng-Qing'
'Li, Zhong-Lin'

_publ_section_title
;
 Two new Cd^II^ MOFs of 1,4-bis(1<i>H</i>-benzimidazol-1-yl)butane and
 flexible dicarboxylate ligands: luminescence sensing towards Fe^3+^
;
_journal_coeditor_code SK3754
_journal_issue 11
_journal_name_full 'Acta Crystallographica Section C'
_journal_page_first
;
;
_journal_paper_doi 10.1107/S2053229620013698
_journal_volume 76
_journal_year 2020
_chemical_formula_iupac '[Cd (C7 H10 O4) (C18 H18 N4)], 4H2 O'
_chemical_formula_moiety 'C25 H28 Cd N4 O4, 4(H2 O)'
_chemical_formula_sum 'C25 H36 Cd N4 O8'
_chemical_formula_weight 632.98
_chemical_name_systematic
'Poly[[[\m~2~-1,4-bis(1<i>H</i>-benzimidazol-1-yl)butane](\m~2~-heptanedioato)cadmium(II)] tetrahydrate]'
_space_group_crystal_system monoclinic
_space_group_IT_number 14
_space_group_name_Hall '-P 2ybc'
_space_group_name_H-M_alt 'P 1 21/c 1'
_audit_creation_method SHELXL-2018/3
_cell_angle_alpha 90
_cell_angle_beta 107.493(4)
_cell_angle_gamma 90
_cell_formula_units_Z 4
_cell_length_a 9.0047(8)
_cell_length_b 16.5608(17)
_cell_length_c 19.4709(18)
_cell_measurement_reflns_used 9963
_cell_measurement_temperature 153(2)
_cell_measurement_theta_max 26.44
_cell_measurement_theta_min 2.46
_cell_volume 2769.3(5)
_computing_cell_refinement
;
SMART (Bruker, 2016)
;
_computing_data_collection
;
SMART (Bruker, 2016)
;
_computing_data_reduction
;
SAINT (Bruker, 2016)
;
_computing_molecular_graphics
;
SHELXTL (Bruker, 2016)
;
_computing_publication_material
;
SHELXTL (Bruker, 2016)
;
_computing_structure_refinement
;
SHELXL2018 (Sheldrick, 2015b)
;
_computing_structure_solution
;
SHELXT (Sheldrick, 2015a)
;
_diffrn_ambient_temperature 153(2)
_diffrn_measured_fraction_theta_full 0.990
_diffrn_measured_fraction_theta_max 0.990
_diffrn_measurement_device_type 'Bruker SMART CCD area detector'
_diffrn_measurement_method 'phi and omega scans'
_diffrn_radiation_type MoK\a
_diffrn_radiation_wavelength 0.71073
_diffrn_reflns_av_R_equivalents 0.1149
_diffrn_reflns_av_unetI/netI 0.0424
_diffrn_reflns_limit_h_max 11
_diffrn_reflns_limit_h_min -11
_diffrn_reflns_limit_k_max 20
_diffrn_reflns_limit_k_min -20
_diffrn_reflns_limit_l_max 24
_diffrn_reflns_limit_l_min -24
_diffrn_reflns_number 63262
_diffrn_reflns_theta_full 25.242
_diffrn_reflns_theta_max 26.022
_diffrn_reflns_theta_min 2.460
_diffrn_source 'sealed tube'
_exptl_absorpt_coefficient_mu 0.842
_exptl_absorpt_correction_T_max 0.0276
_exptl_absorpt_correction_T_min 0.0108
_exptl_absorpt_correction_type multi-scan
_exptl_absorpt_process_details
;
(SADABS2016; Krause <i>et al.</i>,  2015)
;
_exptl_crystal_colour colorless
_exptl_crystal_density_diffrn 1.518
_exptl_crystal_description block
_exptl_crystal_F_000 1304
_exptl_crystal_size_max 0.210
_exptl_crystal_size_mid 0.200
_exptl_crystal_size_min 0.190
_refine_diff_density_max 1.225
_refine_diff_density_min -0.416
_refine_ls_extinction_method none
_refine_ls_goodness_of_fit_ref 1.106
_refine_ls_hydrogen_treatment constr
_refine_ls_matrix_type full
_refine_ls_number_parameters 345
_refine_ls_number_reflns 5396
_refine_ls_number_restraints 0
_refine_ls_restrained_S_all 1.106
_refine_ls_R_factor_all 0.0801
_refine_ls_R_factor_gt 0.0512
_refine_ls_shift/su_max 0.000
_refine_ls_shift/su_mean 0.000
_refine_ls_structure_factor_coef Fsqd
_refine_ls_weighting_details 'w=1/[\s^2^(Fo^2^)+9.6980P] where P=(Fo^2^+2Fc^2^)/3'
_refine_ls_weighting_scheme calc
_refine_ls_wR_factor_gt 0.0812
_refine_ls_wR_factor_ref 0.0915
_reflns_number_gt 4046
_reflns_number_total 5396
_reflns_threshold_expression 'I > 2\s(I)'
_cod_data_source_file sk3754sup1.cif
_cod_data_source_block 1
_cod_original_sg_symbol_H-M 'P 21/c'
_cod_database_code 2022263
_shelx_space_group_comment
;
The symmetry employed for this shelxl refinement is uniquely defined
by the following loop, which should always be used as a source of
symmetry information in preference to the above space-group names.
They are only intended as comments.
;
_shelx_estimated_absorpt_t_min 0.843
_shelx_estimated_absorpt_t_max 0.856

loop_
_space_group_symop_operation_xyz
'x, y, z'
'-x, y+1/2, -z+1/2'
'-x, -y, -z'
'x, -y-1/2, z-1/2'

loop_
_atom_site_type_symbol
_atom_site_label
_atom_site_fract_x
_atom_site_fract_y
_atom_site_fract_z
_atom_site_U_iso_or_equiv
_atom_site_adp_type
_atom_site_calc_flag
_atom_site_occupancy
_atom_site_disorder_assembly
_atom_site_disorder_group
C C1 -0.4492(5) 0.7764(3) 0.2088(2) 0.0298(10) Uani d 1 . .
C C2 -0.6212(5) 0.7753(3) 0.1717(2) 0.0269(10) Uani d 1 . .
H H2A -0.674874 0.811564 0.196964 0.032 Uiso calc 1 . .
H H2B -0.662251 0.719925 0.172411 0.032 Uiso calc 1 . .
C C3 -0.6512(5) 0.8040(3) 0.0924(2) 0.0333(10) Uani d 1 . .
H H3A -0.604525 0.858185 0.092930 0.040 Uiso calc 1 . .
H H3B -0.597097 0.766716 0.068106 0.040 Uiso calc 1 . .
C C4 -0.8224(5) 0.8081(3) 0.0484(3) 0.0352(11) Uani d 1 . .
H H4A -0.872794 0.851436 0.068464 0.042 Uiso calc 1 . .
H H4B -0.829081 0.823628 -0.001579 0.042 Uiso calc 1 . .
C C5 -0.9137(5) 0.7304(3) 0.0460(2) 0.0335(10) Uani d 1 . .
H H5A -0.922240 0.719102 0.094603 0.040 Uiso calc 1 . .
H H5B -0.856299 0.685163 0.032499 0.040 Uiso calc 1 . .
C C6 -1.0761(5) 0.7352(3) -0.0075(2) 0.0374(11) Uani d 1 . .
H H6A -1.134550 0.686191 -0.002087 0.045 Uiso calc 1 . .
H H6B -1.130568 0.782275 0.005139 0.045 Uiso calc 1 . .
C C7 -1.0810(5) 0.7427(3) -0.0852(2) 0.0325(10) Uani d 1 . .
C C8 0.0862(5) 0.9108(3) 0.2501(3) 0.0336(11) Uani d 1 . .
H H8 0.155539 0.900351 0.296729 0.040 Uiso calc 1 . .
C C9 -0.1060(5) 0.9018(3) 0.1527(2) 0.0290(10) Uani d 1 . .
C C10 -0.2407(5) 0.8793(3) 0.0982(2) 0.0340(11) Uani d 1 . .
H H10 -0.300312 0.833367 0.102659 0.041 Uiso calc 1 . .
C C11 -0.2820(6) 0.9275(3) 0.0377(3) 0.0385(11) Uani d 1 . .
H H11 -0.372865 0.914538 -0.000472 0.046 Uiso calc 1 . .
C C12 -0.1937(6) 0.9950(3) 0.0309(3) 0.0406(12) Uani d 1 . .
H H12 -0.227698 1.027096 -0.011420 0.049 Uiso calc 1 . .
C C13 -0.0591(6) 1.0163(3) 0.0835(3) 0.0365(11) Uani d 1 . .
H H13 0.001638 1.061390 0.078104 0.044 Uiso calc 1 . .
C C14 -0.0167(5) 0.9683(3) 0.1450(3) 0.0315(10) Uani d 1 . .
C C15 0.2356(5) 1.0305(3) 0.2254(3) 0.0337(11) Uani d 1 . .
H H15A 0.285104 1.031418 0.278151 0.040 Uiso calc 1 . .
H H15B 0.193354 1.085118 0.210376 0.040 Uiso calc 1 . .
C C16 0.3580(5) 1.0109(3) 0.1888(3) 0.0327(10) Uani d 1 . .
H H16A 0.315544 1.020456 0.136339 0.039 Uiso calc 1 . .
H H16B 0.388305 0.953400 0.196562 0.039 Uiso calc 1 . .
C C17 0.5005(5) 1.0648(3) 0.2205(3) 0.0326(11) Uani d 1 . .
H H17A 0.471361 1.122041 0.209603 0.039 Uiso calc 1 . .
H H17B 0.537529 1.058288 0.273465 0.039 Uiso calc 1 . .
C C18 0.6306(5) 1.0420(3) 0.1888(3) 0.0371(11) Uani d 1 . .
H H18A 0.646001 0.982794 0.191656 0.044 Uiso calc 1 . .
H H18B 0.600291 1.057742 0.137338 0.044 Uiso calc 1 . .
C C19 0.8436(5) 1.1452(3) 0.2045(3) 0.0336(11) Uani d 1 . .
H H19 0.797979 1.171471 0.159700 0.040 Uiso calc 1 . .
C C20 1.0027(5) 1.1133(3) 0.3073(3) 0.0319(10) Uani d 1 . .
C C21 1.1288(5) 1.1051(3) 0.3695(3) 0.0385(12) Uani d 1 . .
H H21 1.216075 1.140231 0.378905 0.046 Uiso calc 1 . .
C C22 1.1220(6) 1.0438(3) 0.4171(3) 0.0415(12) Uani d 1 . .
H H22 1.206423 1.036889 0.459763 0.050 Uiso calc 1 . .
C C23 0.9939(6) 0.9919(3) 0.4037(3) 0.0441(13) Uani d 1 . .
H H23 0.993137 0.950744 0.437585 0.053 Uiso calc 1 . .
C C24 0.8687(6) 0.9991(3) 0.3423(3) 0.0395(12) Uani d 1 . .
H H24 0.781013 0.964347 0.333336 0.047 Uiso calc 1 . .
C C25 0.8770(5) 1.0597(3) 0.2942(3) 0.0323(11) Uani d 1 . .
Cd Cd1 -0.13556(4) 0.76508(2) 0.27024(2) 0.03056(10) Uani d 1 . .
N N1 -0.0381(4) 0.8669(2) 0.2205(2) 0.0316(9) Uani d 1 . .
N N2 0.1063(4) 0.9720(2) 0.2080(2) 0.0316(9) Uani d 1 . .
N N3 0.7768(4) 1.0823(2) 0.2275(2) 0.0332(9) Uani d 1 . .
N N4 0.9791(4) 1.1669(2) 0.2502(2) 0.0328(9) Uani d 1 . .
O O1 -0.3691(3) 0.72091(19) 0.19184(16) 0.0340(7) Uani d 1 . .
O O2 -0.3887(4) 0.83162(19) 0.25187(17) 0.0365(8) Uani d 1 . .
O O3 -0.9778(4) 0.71046(19) -0.10845(17) 0.0378(8) Uani d 1 . .
O O4 -1.1954(3) 0.7797(2) -0.12766(17) 0.0391(8) Uani d 1 . .
O O5 0.4991(4) 0.9278(2) 0.3575(2) 0.0553(10) Uani d 1 . .
H H5C 0.452446 0.906312 0.384990 0.083 Uiso d 1 . .
H H5D 0.522166 0.896421 0.327567 0.083 Uiso d 1 . .
O O6 0.4565(4) 0.5959(2) 0.08298(19) 0.0518(10) Uani d 1 . .
H H6C 0.456737 0.546774 0.095188 0.078 Uiso d 1 . .
H H6D 0.515441 0.627992 0.113034 0.078 Uiso d 1 . .
O O7 0.3399(4) 0.6559(2) 0.94141(19) 0.0461(9) Uani d 1 . .
H H7C 0.379624 0.631692 0.981251 0.069 Uiso d 1 . .
H H7D 0.245162 0.670637 0.932455 0.069 Uiso d 1 . .
O O8 0.5035(5) 0.7949(2) 0.9063(2) 0.0596(11) Uani d 1 . .
H H8C 0.589252 0.789282 0.896924 0.06(2) Uiso d 1 . .
H H8D 0.462614 0.752072 0.916700 0.11(3) Uiso d 1 . .

loop_
_atom_site_aniso_label
_atom_site_aniso_U_11
_atom_site_aniso_U_22
_atom_site_aniso_U_33
_atom_site_aniso_U_12
_atom_site_aniso_U_13
_atom_site_aniso_U_23
C1 0.028(2) 0.033(3) 0.028(2) -0.001(2) 0.0081(19) 0.008(2)
C2 0.028(2) 0.021(2) 0.037(3) -0.0077(18) 0.0170(19) -0.0093(19)
C3 0.035(2) 0.030(2) 0.037(3) -0.002(2) 0.014(2) 0.003(2)
C4 0.039(3) 0.033(3) 0.032(3) 0.002(2) 0.009(2) 0.002(2)
C5 0.033(2) 0.042(3) 0.024(2) 0.000(2) 0.0063(18) 0.004(2)
C6 0.035(2) 0.046(3) 0.031(2) -0.004(2) 0.010(2) 0.002(2)
C7 0.034(2) 0.032(3) 0.031(2) -0.007(2) 0.0079(19) -0.003(2)
C8 0.034(3) 0.034(3) 0.035(3) 0.006(2) 0.013(2) 0.003(2)
C9 0.031(2) 0.024(2) 0.035(3) 0.0015(19) 0.014(2) -0.0016(19)
C10 0.037(3) 0.031(3) 0.036(3) -0.003(2) 0.014(2) -0.005(2)
C11 0.040(3) 0.038(3) 0.035(3) -0.003(2) 0.008(2) -0.006(2)
C12 0.049(3) 0.037(3) 0.036(3) 0.002(2) 0.014(2) 0.005(2)
C13 0.045(3) 0.030(3) 0.037(3) 0.001(2) 0.016(2) 0.003(2)
C14 0.030(2) 0.029(3) 0.040(3) -0.0013(19) 0.016(2) -0.003(2)
C15 0.031(2) 0.028(2) 0.044(3) -0.0030(19) 0.015(2) -0.005(2)
C16 0.030(2) 0.033(3) 0.036(3) -0.002(2) 0.011(2) -0.002(2)
C17 0.031(2) 0.031(3) 0.038(3) -0.003(2) 0.014(2) -0.007(2)
C18 0.030(2) 0.039(3) 0.045(3) -0.008(2) 0.015(2) -0.007(2)
C19 0.033(3) 0.034(3) 0.038(3) 0.000(2) 0.017(2) -0.006(2)
C20 0.033(2) 0.025(2) 0.041(3) 0.0018(19) 0.017(2) -0.003(2)
C21 0.032(3) 0.040(3) 0.044(3) 0.000(2) 0.012(2) -0.006(2)
C22 0.047(3) 0.039(3) 0.040(3) 0.007(2) 0.016(2) 0.000(2)
C23 0.062(3) 0.037(3) 0.041(3) 0.002(3) 0.027(3) 0.003(2)
C24 0.044(3) 0.037(3) 0.043(3) -0.004(2) 0.021(2) -0.005(2)
C25 0.032(2) 0.031(3) 0.038(3) -0.002(2) 0.017(2) -0.007(2)
Cd1 0.02913(16) 0.03058(17) 0.03178(17) 0.00013(16) 0.00889(12) 0.00147(17)
N1 0.032(2) 0.025(2) 0.037(2) -0.0030(16) 0.0092(17) -0.0002(17)
N2 0.028(2) 0.026(2) 0.043(3) -0.0002(16) 0.0144(18) -0.0015(17)
N3 0.030(2) 0.033(2) 0.038(2) -0.0045(17) 0.0131(18) -0.0066(18)
N4 0.029(2) 0.029(2) 0.041(2) -0.0024(16) 0.0115(18) -0.0006(18)
O1 0.0272(16) 0.038(2) 0.0367(18) 0.0003(14) 0.0101(14) 0.0004(15)
O2 0.0339(17) 0.0322(18) 0.040(2) -0.0009(14) 0.0061(15) -0.0038(15)
O3 0.0399(18) 0.041(2) 0.0322(18) 0.0050(15) 0.0103(15) 0.0008(15)
O4 0.0336(17) 0.049(2) 0.0333(18) 0.0060(15) 0.0076(14) 0.0034(16)
O5 0.071(3) 0.043(2) 0.062(3) -0.0067(19) 0.036(2) -0.0016(19)
O6 0.057(2) 0.045(2) 0.047(2) 0.0010(18) 0.0073(19) 0.0048(18)
O7 0.043(2) 0.047(2) 0.049(2) 0.0092(17) 0.0156(17) 0.0044(17)
O8 0.046(2) 0.049(2) 0.086(3) 0.0004(19) 0.023(2) 0.006(2)

loop_
_atom_type_symbol
_atom_type_description
_atom_type_scat_dispersion_real
_atom_type_scat_dispersion_imag
_atom_type_scat_source
C C 0.0033 0.0016 'International Tables Vol C Tables 4.2.6.8 and 6.1.1.4'
H H 0.0000 0.0000 'International Tables Vol C Tables 4.2.6.8 and 6.1.1.4'
Cd Cd -0.8075 1.2024 'International Tables Vol C Tables 4.2.6.8 and 6.1.1.4'
N N 0.0061 0.0033 'International Tables Vol C Tables 4.2.6.8 and 6.1.1.4'
O O 0.0106 0.0060 'International Tables Vol C Tables 4.2.6.8 and 6.1.1.4'

loop_
_geom_angle_atom_site_label_1
_geom_angle_atom_site_label_2
_geom_angle_atom_site_label_3
_geom_angle_site_symmetry_1
_geom_angle_site_symmetry_3
_geom_angle
_geom_angle_publ_flag
O2 C1 O1 . . 122.4(4) ?
O2 C1 C2 . . 120.7(4) ?
O1 C1 C2 . . 116.8(4) ?
O2 C1 Cd1 . . 64.5(2) ?
O1 C1 Cd1 . . 58.0(2) ?
C2 C1 Cd1 . . 174.7(3) ?
C1 C2 C3 . . 108.6(3) ?
C1 C2 H2A . . 110.0 ?
C3 C2 H2A . . 110.0 ?
C1 C2 H2B . . 110.0 ?
C3 C2 H2B . . 110.0 ?
H2A C2 H2B . . 108.3 ?
C4 C3 C2 . . 114.6(4) ?
C4 C3 H3A . . 108.6 ?
C2 C3 H3A . . 108.6 ?
C4 C3 H3B . . 108.6 ?
C2 C3 H3B . . 108.6 ?
H3A C3 H3B . . 107.6 ?
C5 C4 C3 . . 115.2(4) ?
C5 C4 H4A . . 108.5 ?
C3 C4 H4A . . 108.5 ?
C5 C4 H4B . . 108.5 ?
C3 C4 H4B . . 108.5 ?
H4A C4 H4B . . 107.5 ?
C4 C5 C6 . . 112.1(4) ?
C4 C5 H5A . . 109.2 ?
C6 C5 H5A . . 109.2 ?
C4 C5 H5B . . 109.2 ?
C6 C5 H5B . . 109.2 ?
H5A C5 H5B . . 107.9 ?
C7 C6 C5 . . 115.1(4) ?
C7 C6 H6A . . 108.5 ?
C5 C6 H6A . . 108.5 ?
C7 C6 H6B . . 108.5 ?
C5 C6 H6B . . 108.5 ?
H6A C6 H6B . . 107.5 ?
O3 C7 O4 . . 120.7(4) ?
O3 C7 C6 . . 121.4(4) ?
O4 C7 C6 . . 117.9(4) ?
O3 C7 Cd1 . 4_475 62.2(2) ?
O4 C7 Cd1 . 4_475 59.2(2) ?
C6 C7 Cd1 . 4_475 168.8(3) ?
N1 C8 N2 . . 113.7(4) ?
N1 C8 H8 . . 123.2 ?
N2 C8 H8 . . 123.2 ?
C14 C9 C10 . . 121.5(4) ?
C14 C9 N1 . . 108.9(4) ?
C10 C9 N1 . . 129.6(4) ?
C11 C10 C9 . . 116.3(4) ?
C11 C10 H10 . . 121.8 ?
C9 C10 H10 . . 121.8 ?
C10 C11 C12 . . 121.9(5) ?
C10 C11 H11 . . 119.1 ?
C12 C11 H11 . . 119.1 ?
C13 C12 C11 . . 122.1(5) ?
C13 C12 H12 . . 119.0 ?
C11 C12 H12 . . 119.0 ?
C12 C13 C14 . . 116.5(4) ?
C12 C13 H13 . . 121.7 ?
C14 C13 H13 . . 121.7 ?
N2 C14 C13 . . 132.6(4) ?
N2 C14 C9 . . 105.8(4) ?
C13 C14 C9 . . 121.6(4) ?
N2 C15 C16 . . 112.8(4) ?
N2 C15 H15A . . 109.0 ?
C16 C15 H15A . . 109.0 ?
N2 C15 H15B . . 109.0 ?
C16 C15 H15B . . 109.0 ?
H15A C15 H15B . . 107.8 ?
C15 C16 C17 . . 109.0(4) ?
C15 C16 H16A . . 109.9 ?
C17 C16 H16A . . 109.9 ?
C15 C16 H16B . . 109.9 ?
C17 C16 H16B . . 109.9 ?
H16A C16 H16B . . 108.3 ?
C18 C17 C16 . . 110.2(4) ?
C18 C17 H17A . . 109.6 ?
C16 C17 H17A . . 109.6 ?
C18 C17 H17B . . 109.6 ?
C16 C17 H17B . . 109.6 ?
H17A C17 H17B . . 108.1 ?
N3 C18 C17 . . 111.1(4) ?
N3 C18 H18A . . 109.4 ?
C17 C18 H18A . . 109.4 ?
N3 C18 H18B . . 109.4 ?
C17 C18 H18B . . 109.4 ?
H18A C18 H18B . . 108.0 ?
N4 C19 N3 . . 113.6(4) ?
N4 C19 H19 . . 123.2 ?
N3 C19 H19 . . 123.2 ?
N4 C20 C21 . . 130.2(4) ?
N4 C20 C25 . . 109.8(4) ?
C21 C20 C25 . . 119.9(4) ?
C22 C21 C20 . . 117.5(5) ?
C22 C21 H21 . . 121.2 ?
C20 C21 H21 . . 121.2 ?
C21 C22 C23 . . 121.7(5) ?
C21 C22 H22 . . 119.2 ?
C23 C22 H22 . . 119.2 ?
C24 C23 C22 . . 121.4(5) ?
C24 C23 H23 . . 119.3 ?
C22 C23 H23 . . 119.3 ?
C23 C24 C25 . . 116.8(5) ?
C23 C24 H24 . . 121.6 ?
C25 C24 H24 . . 121.6 ?
C24 C25 N3 . . 132.2(4) ?
C24 C25 C20 . . 122.6(5) ?
N3 C25 C20 . . 105.1(4) ?
N1 Cd1 N4 . 2_645 96.82(13) ?
N1 Cd1 O1 . . 110.35(12) ?
N4 Cd1 O1 2_645 . 98.49(12) ?
N1 Cd1 O4 . 4_676 145.60(13) ?
N4 Cd1 O4 2_645 4_676 103.72(13) ?
O1 Cd1 O4 . 4_676 93.72(11) ?
N1 Cd1 O3 . 4_676 96.02(12) ?
N4 Cd1 O3 2_645 4_676 94.51(13) ?
O1 Cd1 O3 . 4_676 148.78(11) ?
O4 Cd1 O3 4_676 4_676 55.51(11) ?
N1 Cd1 O2 . . 93.79(12) ?
N4 Cd1 O2 2_645 . 153.52(12) ?
O1 Cd1 O2 . . 55.04(10) ?
O4 Cd1 O2 4_676 . 79.90(11) ?
O3 Cd1 O2 4_676 . 108.45(11) ?
N1 Cd1 C7 . 4_676 120.65(14) ?
N4 Cd1 C7 2_645 4_676 102.73(13) ?
O1 Cd1 C7 . 4_676 120.98(12) ?
O4 Cd1 C7 4_676 4_676 27.84(12) ?
O3 Cd1 C7 4_676 4_676 27.88(11) ?
O2 Cd1 C7 . 4_676 92.46(12) ?
N1 Cd1 C1 . . 104.26(13) ?
N4 Cd1 C1 2_645 . 126.21(14) ?
O1 Cd1 C1 . . 27.75(12) ?
O4 Cd1 C1 4_676 . 85.52(12) ?
O3 Cd1 C1 4_676 . 130.61(12) ?
O2 Cd1 C1 . . 27.31(11) ?
C7 Cd1 C1 4_676 . 107.46(13) ?
C8 N1 C9 . . 104.9(4) ?
C8 N1 Cd1 . . 128.1(3) ?
C9 N1 Cd1 . . 126.7(3) ?
C8 N2 C14 . . 106.7(4) ?
C8 N2 C15 . . 126.6(4) ?
C14 N2 C15 . . 126.7(4) ?
C19 N3 C25 . . 106.8(4) ?
C19 N3 C18 . . 127.1(4) ?
C25 N3 C18 . . 126.0(4) ?
C19 N4 C20 . . 104.6(4) ?
C19 N4 Cd1 . 2_655 125.0(3) ?
C20 N4 Cd1 . 2_655 130.3(3) ?
C1 O1 Cd1 . . 94.3(3) ?
C1 O2 Cd1 . . 88.1(3) ?
C7 O3 Cd1 . 4_475 90.0(3) ?
C7 O4 Cd1 . 4_475 93.0(3) ?
H5C O5 H5D . . 116.4 ?
H6C O6 H6D . . 117.4 ?
H7C O7 H7D . . 116.2 ?
H8C O8 H8D . . 116.5 ?

loop_
_geom_bond_atom_site_label_1
_geom_bond_atom_site_label_2
_geom_bond_site_symmetry_2
_geom_bond_distance
_geom_bond_publ_flag
C1 O2 . 1.250(5) ?
C1 O1 . 1.271(5) ?
C1 C2 . 1.499(6) ?
C1 Cd1 . 2.723(4) ?
C2 C3 . 1.560(6) ?
C2 H2A . 0.9900 ?
C2 H2B . 0.9900 ?
C3 C4 . 1.524(6) ?
C3 H3A . 0.9900 ?
C3 H3B . 0.9900 ?
C4 C5 . 1.520(6) ?
C4 H4A . 0.9900 ?
C4 H4B . 0.9900 ?
C5 C6 . 1.521(6) ?
C5 H5A . 0.9900 ?
C5 H5B . 0.9900 ?
C6 C7 . 1.507(6) ?
C6 H6A . 0.9900 ?
C6 H6B . 0.9900 ?
C7 O3 . 1.267(5) ?
C7 O4 . 1.267(5) ?
C7 Cd1 4_475 2.710(4) ?
C8 N1 . 1.313(6) ?
C8 N2 . 1.350(6) ?
C8 H8 . 0.9500 ?
C9 C14 . 1.398(6) ?
C9 C10 . 1.401(6) ?
C9 N1 . 1.402(6) ?
C10 C11 . 1.378(6) ?
C10 H10 . 0.9500 ?
C11 C12 . 1.402(7) ?
C11 H11 . 0.9500 ?
C12 C13 . 1.377(7) ?
C12 H12 . 0.9500 ?
C13 C14 . 1.391(6) ?
C13 H13 . 0.9500 ?
C14 N2 . 1.386(6) ?
C15 N2 . 1.473(5) ?
C15 C16 . 1.517(6) ?
C15 H15A . 0.9900 ?
C15 H15B . 0.9900 ?
C16 C17 . 1.531(6) ?
C16 H16A . 0.9900 ?
C16 H16B . 0.9900 ?
C17 C18 . 1.527(6) ?
C17 H17A . 0.9900 ?
C17 H17B . 0.9900 ?
C18 N3 . 1.466(6) ?
C18 H18A . 0.9900 ?
C18 H18B . 0.9900 ?
C19 N4 . 1.326(6) ?
C19 N3 . 1.345(6) ?
C19 H19 . 0.9500 ?
C20 N4 . 1.389(6) ?
C20 C21 . 1.396(7) ?
C20 C25 . 1.400(6) ?
C21 C22 . 1.389(7) ?
C21 H21 . 0.9500 ?
C22 C23 . 1.398(7) ?
C22 H22 . 0.9500 ?
C23 C24 . 1.380(7) ?
C23 H23 . 0.9500 ?
C24 C25 . 1.389(6) ?
C24 H24 . 0.9500 ?
C25 N3 . 1.392(6) ?
Cd1 N1 . 2.250(4) ?
Cd1 N4 2_645 2.263(4) ?
Cd1 O1 . 2.315(3) ?
Cd1 O4 4_676 2.331(3) ?
Cd1 O3 4_676 2.397(3) ?
Cd1 O2 . 2.460(3) ?
O5 H5C . 0.8509 ?
O5 H5D . 0.8517 ?
O6 H6C . 0.8475 ?
O6 H6D . 0.8484 ?
O7 H7C . 0.8509 ?
O7 H7D . 0.8530 ?
O8 H8C . 0.8508 ?
O8 H8D . 0.8501 ?

loop_
_geom_hbond_atom_site_label_D
_geom_hbond_atom_site_label_H
_geom_hbond_atom_site_label_A
_geom_hbond_site_symmetry_A
_geom_hbond_distance_DH
_geom_hbond_distance_HA
_geom_hbond_distance_DA
_geom_hbond_angle_DHA
_geom_hbond_publ_flag
C21 H21 O1 2_655 0.95 2.59 3.367(6) 139 yes
O7 H7C O6 1_556 0.85 1.98 2.819(5) 168 yes
O7 H7D O3 1_656 0.85 2.03 2.876(5) 169 yes
O5 H5C O7 4_575 0.85 1.99 2.838(5) 173 yes
O5 H5D O2 1_655 0.85 2.16 3.006(5) 170 yes
O8 H8C O4 1_756 0.85 2.14 2.989(5) 178 yes
O8 H8D O7 . 0.85 2.08 2.921(5) 173 yes
O6 H6C O5 2_645 0.85 2.16 2.996(5) 168 yes
O6 H6D O1 1_655 0.85 2.20 3.040(5) 170 yes

loop_
_geom_torsion_atom_site_label_1
_geom_torsion_atom_site_label_2
_geom_torsion_atom_site_label_3
_geom_torsion_atom_site_label_4
_geom_torsion_site_symmetry_1
_geom_torsion_site_symmetry_2
_geom_torsion_site_symmetry_3
_geom_torsion_site_symmetry_4
_geom_torsion
_geom_torsion_publ_flag
O2 C1 C2 C3 . . . . 103.5(5) ?
O1 C1 C2 C3 . . . . -73.8(5) ?
C1 C2 C3 C4 . . . . -178.4(4) ?
C2 C3 C4 C5 . . . . -54.9(5) ?
C3 C4 C5 C6 . . . . -171.5(4) ?
C4 C5 C6 C7 . . . . 65.6(6) ?
C5 C6 C7 O3 . . . . 31.9(7) ?
C5 C6 C7 O4 . . . . -150.8(4) ?
C5 C6 C7 Cd1 . . . 4_475 137.4(16) ?
C14 C9 C10 C11 . . . . -1.6(6) ?
N1 C9 C10 C11 . . . . 177.8(4) ?
C9 C10 C11 C12 . . . . 0.3(7) ?
C10 C11 C12 C13 . . . . 1.2(8) ?
C11 C12 C13 C14 . . . . -1.5(7) ?
C12 C13 C14 N2 . . . . -178.6(5) ?
C12 C13 C14 C9 . . . . 0.2(7) ?
C10 C9 C14 N2 . . . . -179.5(4) ?
N1 C9 C14 N2 . . . . 1.0(5) ?
C10 C9 C14 C13 . . . . 1.4(7) ?
N1 C9 C14 C13 . . . . -178.1(4) ?
N2 C15 C16 C17 . . . . -169.6(4) ?
C15 C16 C17 C18 . . . . 175.8(4) ?
C16 C17 C18 N3 . . . . -169.7(4) ?
N4 C20 C21 C22 . . . . -178.3(4) ?
C25 C20 C21 C22 . . . . -1.3(7) ?
C20 C21 C22 C23 . . . . -0.1(7) ?
C21 C22 C23 C24 . . . . 0.3(8) ?
C22 C23 C24 C25 . . . . 0.8(7) ?
C23 C24 C25 N3 . . . . 177.8(5) ?
C23 C24 C25 C20 . . . . -2.2(7) ?
N4 C20 C25 C24 . . . . -180.0(4) ?
C21 C20 C25 C24 . . . . 2.5(7) ?
N4 C20 C25 N3 . . . . 0.0(5) ?
C21 C20 C25 N3 . . . . -177.5(4) ?
N2 C8 N1 C9 . . . . 0.4(5) ?
N2 C8 N1 Cd1 . . . . -174.6(3) ?
C14 C9 N1 C8 . . . . -0.9(5) ?
C10 C9 N1 C8 . . . . 179.7(5) ?
C14 C9 N1 Cd1 . . . . 174.2(3) ?
C10 C9 N1 Cd1 . . . . -5.3(7) ?
N1 C8 N2 C14 . . . . 0.2(5) ?
N1 C8 N2 C15 . . . . -178.7(4) ?
C13 C14 N2 C8 . . . . 178.2(5) ?
C9 C14 N2 C8 . . . . -0.8(5) ?
C13 C14 N2 C15 . . . . -2.8(8) ?
C9 C14 N2 C15 . . . . 178.2(4) ?
C16 C15 N2 C8 . . . . 101.0(5) ?
C16 C15 N2 C14 . . . . -77.7(5) ?
N4 C19 N3 C25 . . . . -0.5(5) ?
N4 C19 N3 C18 . . . . -177.6(4) ?
C24 C25 N3 C19 . . . . -179.7(5) ?
C20 C25 N3 C19 . . . . 0.3(5) ?
C24 C25 N3 C18 . . . . -2.6(8) ?
C20 C25 N3 C18 . . . . 177.4(4) ?
C17 C18 N3 C19 . . . . -105.7(5) ?
C17 C18 N3 C25 . . . . 77.7(6) ?
N3 C19 N4 C20 . . . . 0.5(5) ?
N3 C19 N4 Cd1 . . . 2_655 176.5(3) ?
C21 C20 N4 C19 . . . . 176.9(5) ?
C25 C20 N4 C19 . . . . -0.3(5) ?
C21 C20 N4 Cd1 . . . 2_655 1.2(7) ?
C25 C20 N4 Cd1 . . . 2_655 -176.0(3) ?
O2 C1 O1 Cd1 . . . . 3.6(4) ?
C2 C1 O1 Cd1 . . . . -179.2(3) ?
O1 C1 O2 Cd1 . . . . -3.4(4) ?
C2 C1 O2 Cd1 . . . . 179.5(4) ?
O4 C7 O3 Cd1 . . . 4_475 -9.4(4) ?
C6 C7 O3 Cd1 . . . 4_475 167.8(4) ?
O3 C7 O4 Cd1 . . . 4_475 9.7(4) ?
C6 C7 O4 Cd1 . . . 4_475 -167.6(4) ?

_cod_database_fobs_code 2022263
